data_4025272
loop_
_publ_author_name
'Violeta Iosub'
'Anton R. Haberl'
'Jennifer Leung'
'Michael Tang'
'Kannan Vembaiyan'
'Masood Parvez'
'Thomas G. Back'

_publ_contact_author
;
    Masood Parvez
    Department of Chemistry
    University of Calgary
    2500 University Drive N.W.
    Calgary, Alberta, Canada T2N 1N4  
;
_publ_contact_author_email ' parvez@ucalgary.ca '
_publ_contact_author_fax ' (403)289-9488 '
_publ_contact_author_phone ' (403)220-5348 '
_publ_section_title
;
 Enantioselective Synthesis of \a-Quaternary Amino Acid Derivatives by
 Sequential Enzymatic Desymmetrization and Curtius Rearrangement of
 \a,\a-Disubstituted Malonate Diesters
;
_journal_name_full 'Journal of Organic Chemistry'
_journal_page_first 1612
_journal_page_last 1619
_journal_paper_doi 10.1021/jo902584r
_journal_volume 75
_journal_year 2010
_chemical_absolute_configuration syn
_chemical_formula_moiety 'C13 H15 O4, C8 H12 N'
_chemical_formula_sum 'C21 H27 N O4'
_chemical_formula_weight 357.44
_chemical_name_systematic
;
 ?
;
_space_group_IT_number 19
_symmetry_cell_setting orthorhombic
_symmetry_space_group_name_Hall 'P 2ac 2ab'
_symmetry_space_group_name_H-M 'P 21 21 21'
_atom_sites_solution_hydrogens geom
_atom_sites_solution_primary direct
_atom_sites_solution_secondary difmap
_audit_creation_method SHELXL-97
_cell_angle_alpha 90.00
_cell_angle_beta 90.00
_cell_angle_gamma 90.00
_cell_formula_units_Z 4
_cell_length_a 6.6244(5)
_cell_length_b 12.7823(9)
_cell_length_c 23.3387(18)
_cell_measurement_reflns_used 8830
_cell_measurement_temperature 173(2)
_cell_measurement_theta_max 68.1
_cell_measurement_theta_min 3.9
_cell_volume 1976.2(3)
_computing_cell_refinement 'APEX2 (Bruker, 2004)'
_computing_data_collection 'APEX2 (Bruker, 2004)'
_computing_data_reduction 'SAINT & XPREP (Bruker, 2004)'
_computing_molecular_graphics 'ORTEP-3 (Farrugia, 1997)'
_computing_publication_material 'SHELXL-97 (Sheldrick, 2008)'
_computing_structure_refinement 'SHELXL-97 (Sheldrick, 2008)'
_computing_structure_solution 'SHELXS (Sheldrick, 2008)'
_diffrn_ambient_temperature 173(2)
_diffrn_measured_fraction_theta_full 0.988
_diffrn_measured_fraction_theta_max 0.988
_diffrn_measurement_device_type 'Bruker APEX2 CCD'
_diffrn_measurement_method ' \w and \f '
_diffrn_radiation_monochromator graphite
_diffrn_radiation_source 'fine-focus sealed tube'
_diffrn_radiation_type CuK\a
_diffrn_radiation_wavelength 1.54178
_diffrn_reflns_av_R_equivalents 0.0937
_diffrn_reflns_av_sigmaI/netI 0.0529
_diffrn_reflns_limit_h_max 7
_diffrn_reflns_limit_h_min -6
_diffrn_reflns_limit_k_max 15
_diffrn_reflns_limit_k_min -13
_diffrn_reflns_limit_l_max 27
_diffrn_reflns_limit_l_min -27
_diffrn_reflns_number 8830
_diffrn_reflns_theta_full 68.13
_diffrn_reflns_theta_max 68.1
_diffrn_reflns_theta_min 3.9
_exptl_absorpt_coefficient_mu 0.667
_exptl_absorpt_correction_T_max 0.9486
_exptl_absorpt_correction_T_min 0.8563
_exptl_absorpt_correction_type multi-scan
_exptl_absorpt_process_details 'SADABS: (Bruker, 2004)'
_exptl_crystal_colour colorless
_exptl_crystal_density_diffrn 1.201
_exptl_crystal_density_method 'not measured'
_exptl_crystal_description block
_exptl_crystal_F_000 768
_exptl_crystal_size_max 0.24
_exptl_crystal_size_mid 0.23
_exptl_crystal_size_min 0.08
_refine_diff_density_max 0.378
_refine_diff_density_min -0.257
_refine_diff_density_rms 0.063
_refine_ls_abs_structure_details 'An absolute structure could not be determined'
_refine_ls_extinction_coef 0.0020(13)
_refine_ls_extinction_expression Fc^*^=kFc[1+0.001xFc^2^\l^3^/sin(2\q)]^-1/4^
_refine_ls_extinction_method SHELXL
_refine_ls_goodness_of_fit_ref 1.024
_refine_ls_hydrogen_treatment constr
_refine_ls_matrix_type full
_refine_ls_number_parameters 229
_refine_ls_number_reflns 2068
_refine_ls_number_restraints 0
_refine_ls_restrained_S_all 1.024
_refine_ls_R_factor_all 0.1137
_refine_ls_R_factor_gt 0.0770
_refine_ls_shift/su_max 0.000
_refine_ls_shift/su_mean 0.000
_refine_ls_structure_factor_coef Fsqd
_refine_ls_weighting_details 'calc w=1/[\s^2^(Fo^2^)+(0.1700P)^2^] where P=(Fo^2^+2Fc^2^)/3'
_refine_ls_weighting_scheme calc
_refine_ls_wR_factor_gt 0.2141
_refine_ls_wR_factor_ref 0.2543
_reflns_number_gt 1304
_reflns_number_total 2068
_reflns_threshold_expression >2sigma(I)
_cod_data_source_file jo902584r_si_002.cif
_cod_data_source_block Compound_I
_cod_depositor_comments
;
The following automatic conversions were performed:

'_symmetry_cell_setting' value 'Orthorhombic' changed to
'orthorhombic' according to the built-in table from CIF Core
dictionary named 'cif_core.dic' version 2.4.1 from 2010-06-29.

Automatic conversion script
Id: cif_fix_values 1646 2011-03-28 12:23:43Z adriana 
;
_cod_database_code 4025272

loop_
_symmetry_equiv_pos_as_xyz
'x, y, z'
'-x+1/2, -y, z+1/2'
'-x, y+1/2, -z+1/2'
'x+1/2, -y+1/2, -z'

loop_
_atom_site_label
_atom_site_type_symbol
_atom_site_fract_x
_atom_site_fract_y
_atom_site_fract_z
_atom_site_U_iso_or_equiv
_atom_site_adp_type
_atom_site_occupancy
_atom_site_symmetry_multiplicity
_atom_site_calc_flag
_atom_site_refinement_flags
_atom_site_disorder_assembly
_atom_site_disorder_group
O1 O 0.8139(6) 0.1586(3) 0.04884(15) 0.0523(9) Uani 1 1 d . . .
O2 O 1.1126(6) 0.0909(3) 0.07232(15) 0.0572(10) Uani 1 1 d . . .
O3 O 0.9770(9) -0.1754(4) 0.0794(2) 0.0935(17) Uani 1 1 d . . .
O4 O 0.8121(8) -0.0886(3) 0.01104(17) 0.0724(12) Uani 1 1 d . . .
N1 N 0.4172(7) 0.2363(3) 0.05176(18) 0.0536(11) Uani 1 1 d . . .
H1N H 0.5484 0.2157 0.0493 0.064 Uiso 1 1 calc R . .
H2N H 0.3841 0.2744 0.0202 0.064 Uiso 1 1 calc R . .
H3N H 0.3362 0.1789 0.0539 0.064 Uiso 1 1 calc R . .
C1 C 0.8756(12) 0.0627(6) 0.2031(3) 0.0758(19) Uani 1 1 d . . .
C2 C 0.7138(16) 0.0627(7) 0.2412(3) 0.099(3) Uani 1 1 d . . .
H2 H 0.6176 0.0076 0.2393 0.119 Uiso 1 1 calc R . .
C3 C 0.6893(16) 0.1406(8) 0.2817(3) 0.108(3) Uani 1 1 d . . .
H3 H 0.5784 0.1387 0.3075 0.129 Uiso 1 1 calc R . .
C4 C 0.8257(18) 0.2198(7) 0.2843(3) 0.102(3) Uani 1 1 d . . .
H4 H 0.8137 0.2721 0.3130 0.123 Uiso 1 1 calc R . .
C5 C 0.979(2) 0.2244(7) 0.2458(4) 0.118(3) Uani 1 1 d . . .
H5 H 1.0692 0.2822 0.2469 0.141 Uiso 1 1 calc R . .
C6 C 1.0074(16) 0.1470(7) 0.2051(3) 0.100(3) Uani 1 1 d . . .
H6 H 1.1161 0.1517 0.1786 0.121 Uiso 1 1 calc R . .
C7 C 0.9111(12) -0.0241(6) 0.1613(3) 0.0759(19) Uani 1 1 d . . .
H7A H 0.8531 -0.0892 0.1773 0.091 Uiso 1 1 calc R . .
H7B H 1.0585 -0.0348 0.1575 0.091 Uiso 1 1 calc R . .
C8 C 0.8223(10) -0.0071(5) 0.1012(2) 0.0586(14) Uani 1 1 d . . .
C9 C 0.5923(10) 0.0017(5) 0.1029(3) 0.0714(18) Uani 1 1 d . . .
H9A H 0.5430 0.0205 0.0642 0.086 Uiso 1 1 calc R . .
H9B H 0.5545 0.0591 0.1293 0.086 Uiso 1 1 calc R . .
C10 C 0.4857(12) -0.0998(6) 0.1225(3) 0.084(2) Uani 1 1 d . . .
H10A H 0.5347 -0.1589 0.0997 0.126 Uiso 1 1 calc R . .
H10B H 0.3396 -0.0925 0.1173 0.126 Uiso 1 1 calc R . .
H10C H 0.5152 -0.1125 0.1631 0.126 Uiso 1 1 calc R . .
C11 C 0.9230(8) 0.0899(4) 0.0723(2) 0.0493(12) Uani 1 1 d . . .
C12 C 0.8800(10) -0.0998(5) 0.0640(3) 0.0671(16) Uani 1 1 d . . .
C13 C 0.8460(9) -0.1702(3) -0.02955(13) 0.095(3) Uani 1 1 d . . .
H13A H 0.9882 -0.1701 -0.0411 0.142 Uiso 1 1 calc R . .
H13B H 0.7606 -0.1587 -0.0633 0.142 Uiso 1 1 calc R . .
H13C H 0.8123 -0.2377 -0.0121 0.142 Uiso 1 1 calc R . .
C14 C 0.5608(5) 0.3786(2) 0.11315(13) 0.0739(19) Uani 1 1 d R . .
C15 C 0.6332(5) 0.4393(2) 0.06821(13) 0.086(2) Uani 0.50 1 d PR A 1
H15 H 0.5979 0.4290 0.0292 0.103 Uiso 0.50 1 calc PR B 1
C16 C 0.7665(5) 0.5186(3) 0.08783(16) 0.102(3) Uani 0.50 1 d PR A 1
H16 H 0.8134 0.5694 0.0613 0.122 Uiso 0.50 1 calc PR C 1
C17 C 0.8333(5) 0.5249(3) 0.14635(19) 0.130(7) Uani 0.50 1 d PR A 1
H17 H 0.9547 0.5596 0.1568 0.157 Uiso 0.50 1 calc PR D 1
C18 C 0.7602(5) 0.4968(3) 0.17005(18) 0.132(7) Uani 0.50 1 d PR A 1
H18 H 0.7641 0.5266 0.2073 0.158 Uiso 0.50 1 calc PR E 1
C19 C 0.6312(5) 0.4120(2) 0.16371(14) 0.103(3) Uani 0.50 1 d PR A 1
H19 H 0.5905 0.3755 0.1972 0.123 Uiso 0.50 1 calc PR F 1
C15' C 0.6332(5) 0.4393(2) 0.06821(13) 0.086(2) Uani 0.50 1 d PR A 2
H15' H 0.5826 0.4238 0.0311 0.103 Uiso 0.50 1 calc PR G 2
C16' C 0.7738(5) 0.5213(3) 0.07223(16) 0.102(3) Uani 0.50 1 d PR A 2
H16' H 0.8224 0.5552 0.0388 0.122 Uiso 0.50 1 calc PR H 2
C17' C 0.8382(5) 0.5506(3) 0.12454(18) 0.130(7) Uani 0.50 1 d PR A 2
H17' H 0.9187 0.6111 0.1307 0.157 Uiso 0.50 1 calc PR I 2
C18' C 0.7557(5) 0.4621(3) 0.18455(19) 0.132(7) Uani 0.50 1 d PR A 2
H18' H 0.8037 0.4717 0.2226 0.158 Uiso 0.50 1 calc PR J 2
C19' C 0.6278(5) 0.3859(2) 0.17161(13) 0.103(3) Uani 0.50 1 d PR A 2
H19' H 0.5822 0.3379 0.1999 0.123 Uiso 0.50 1 calc PR K 2
C20 C 0.3888(5) 0.3023(3) 0.10459(17) 0.0637(16) Uani 1 1 d R A .
H20 H 0.3832 0.2549 0.1386 0.076 Uiso 1 1 calc R . .
C21 C 0.1860(11) 0.3580(6) 0.0993(3) 0.082(2) Uani 1 1 d . . .
H21A H 0.1583 0.3969 0.1347 0.123 Uiso 1 1 calc R A .
H21B H 0.0791 0.3062 0.0930 0.123 Uiso 1 1 calc R . .
H21C H 0.1902 0.4067 0.0669 0.123 Uiso 1 1 calc R . .

loop_
_atom_site_aniso_label
_atom_site_aniso_U_11
_atom_site_aniso_U_22
_atom_site_aniso_U_33
_atom_site_aniso_U_23
_atom_site_aniso_U_13
_atom_site_aniso_U_12
O1 0.033(2) 0.054(2) 0.0697(19) 0.0027(17) 0.0048(17) 0.0038(17)
O2 0.032(2) 0.064(2) 0.076(2) 0.0035(19) -0.0015(18) 0.0032(18)
O3 0.092(4) 0.077(3) 0.111(3) 0.000(3) 0.004(3) 0.022(3)
O4 0.069(3) 0.068(2) 0.080(2) -0.011(2) -0.009(2) 0.003(3)
N1 0.036(3) 0.054(2) 0.070(2) -0.001(2) -0.001(2) 0.006(2)
C1 0.074(5) 0.084(5) 0.069(3) 0.004(3) 0.001(4) 0.009(4)
C2 0.112(7) 0.104(6) 0.081(4) -0.016(4) 0.023(5) -0.020(6)
C3 0.093(7) 0.145(8) 0.085(4) -0.032(5) 0.001(5) -0.012(7)
C4 0.120(8) 0.108(6) 0.079(4) -0.023(4) -0.002(5) -0.005(6)
C5 0.161(10) 0.106(6) 0.086(4) -0.019(4) 0.012(6) -0.039(7)
C6 0.109(7) 0.103(6) 0.089(4) -0.015(4) 0.012(5) -0.027(6)
C7 0.057(4) 0.085(5) 0.086(4) 0.013(3) -0.003(4) 0.006(4)
C8 0.046(3) 0.058(3) 0.072(3) 0.004(3) 0.009(3) 0.007(3)
C9 0.051(4) 0.076(4) 0.088(4) 0.012(3) 0.008(3) 0.003(3)
C10 0.064(5) 0.081(4) 0.107(5) 0.000(4) 0.010(4) -0.005(4)
C11 0.039(3) 0.049(3) 0.060(3) 0.001(2) 0.002(2) 0.005(3)
C12 0.047(4) 0.069(4) 0.086(4) 0.005(3) 0.010(3) 0.000(3)
C13 0.094(7) 0.089(5) 0.101(5) -0.039(4) 0.018(5) -0.014(5)
C14 0.050(4) 0.084(5) 0.087(4) -0.031(4) -0.006(3) 0.019(3)
C15 0.063(5) 0.066(4) 0.128(5) -0.008(4) -0.035(5) 0.003(4)
C16 0.054(5) 0.078(5) 0.174(10) -0.010(6) -0.019(6) -0.002(4)
C17 0.040(5) 0.127(10) 0.225(17) -0.111(12) -0.013(8) 0.001(6)
C18 0.066(7) 0.192(16) 0.137(9) -0.108(11) -0.014(6) 0.001(8)
C19 0.067(5) 0.150(9) 0.092(5) -0.046(6) -0.005(5) 0.007(7)
C15' 0.063(5) 0.066(4) 0.128(5) -0.008(4) -0.035(5) 0.003(4)
C16' 0.054(5) 0.078(5) 0.174(10) -0.010(6) -0.019(6) -0.002(4)
C17' 0.040(5) 0.127(10) 0.225(17) -0.111(12) -0.013(8) 0.001(6)
C18' 0.066(7) 0.192(16) 0.137(9) -0.108(11) -0.014(6) 0.001(8)
C19' 0.067(5) 0.150(9) 0.092(5) -0.046(6) -0.005(5) 0.007(7)
C20 0.052(4) 0.073(4) 0.066(3) -0.008(3) 0.008(3) 0.003(3)
C21 0.050(4) 0.080(4) 0.115(5) -0.024(4) 0.015(4) 0.008(4)

loop_
_atom_type_symbol
_atom_type_description
_atom_type_scat_dispersion_real
_atom_type_scat_dispersion_imag
_atom_type_scat_source
C C 0.0181 0.0091 'International Tables Vol C Tables 4.2.6.8 and 6.1.1.4'
H H 0.0000 0.0000 'International Tables Vol C Tables 4.2.6.8 and 6.1.1.4'
N N 0.0311 0.0180 'International Tables Vol C Tables 4.2.6.8 and 6.1.1.4'
O O 0.0492 0.0322 'International Tables Vol C Tables 4.2.6.8 and 6.1.1.4'

loop_
_geom_angle_atom_site_label_1
_geom_angle_atom_site_label_2
_geom_angle_atom_site_label_3
_geom_angle
_geom_angle_site_symmetry_1
_geom_angle_site_symmetry_3
_geom_angle_publ_flag
C12 O4 C13 119.2(5) . . ?
C20 N1 H1N 109.5 . . ?
C20 N1 H2N 109.5 . . ?
H1N N1 H2N 109.5 . . ?
C20 N1 H3N 109.5 . . ?
H1N N1 H3N 109.5 . . ?
H2N N1 H3N 109.5 . . ?
C6 C1 C2 117.6(7) . . ?
C6 C1 C7 119.9(7) . . ?
C2 C1 C7 122.5(7) . . ?
C3 C2 C1 121.8(9) . . ?
C3 C2 H2 119.1 . . ?
C1 C2 H2 119.1 . . ?
C4 C3 C2 119.3(9) . . ?
C4 C3 H3 120.4 . . ?
C2 C3 H3 120.4 . . ?
C3 C4 C5 120.0(8) . . ?
C3 C4 H4 120.0 . . ?
C5 C4 H4 120.0 . . ?
C4 C5 C6 121.7(10) . . ?
C4 C5 H5 119.1 . . ?
C6 C5 H5 119.1 . . ?
C5 C6 C1 119.4(8) . . ?
C5 C6 H6 120.3 . . ?
C1 C6 H6 120.3 . . ?
C1 C7 C8 115.5(6) . . ?
C1 C7 H7A 108.4 . . ?
C8 C7 H7A 108.4 . . ?
C1 C7 H7B 108.4 . . ?
C8 C7 H7B 108.4 . . ?
H7A C7 H7B 107.5 . . ?
C12 C8 C9 108.9(6) . . ?
C12 C8 C7 108.4(5) . . ?
C9 C8 C7 111.6(5) . . ?
C12 C8 C11 105.4(4) . . ?
C9 C8 C11 112.2(5) . . ?
C7 C8 C11 110.1(5) . . ?
C8 C9 C10 113.7(6) . . ?
C8 C9 H9A 108.8 . . ?
C10 C9 H9A 108.8 . . ?
C8 C9 H9B 108.8 . . ?
C10 C9 H9B 108.8 . . ?
H9A C9 H9B 107.7 . . ?
C9 C10 H10A 109.5 . . ?
C9 C10 H10B 109.5 . . ?
H10A C10 H10B 109.5 . . ?
C9 C10 H10C 109.5 . . ?
H10A C10 H10C 109.5 . . ?
H10B C10 H10C 109.5 . . ?
O2 C11 O1 124.5(5) . . ?
O2 C11 C8 115.7(5) . . ?
O1 C11 C8 119.7(5) . . ?
O3 C12 O4 122.9(6) . . ?
O3 C12 C8 125.7(6) . . ?
O4 C12 C8 111.4(5) . . ?
O4 C13 H13A 109.5 . . ?
O4 C13 H13B 109.5 . . ?
H13A C13 H13B 109.5 . . ?
O4 C13 H13C 109.5 . . ?
H13A C13 H13C 109.5 . . ?
H13B C13 H13C 109.5 . . ?
C19 C14 C15' 111.5 . . ?
C19 C14 C15 111.5 . . ?
C15' C14 C19' 125.0 . . ?
C15 C14 C19' 125.0 . . ?
C19 C14 C20 125.8 . . ?
C15' C14 C20 121.32(9) . . ?
C15 C14 C20 121.32(9) . . ?
C19' C14 C20 113.56(7) . . ?
C14 C15 C16 111.7 . . ?
C14 C15 H15 124.2 . . ?
C16 C15 H15 124.2 . . ?
C15 C16 C17 122.6 . . ?
C15 C16 C18 101.7 . . ?
C15 C16 H16 118.7 . . ?
C17 C16 H16 118.7 . . ?
C18 C16 H16 138.6 . . ?
C18 C17 C16 115.8 . . ?
C16 C17 C19 86.9 . . ?
C18 C17 H17 122.1 . . ?
C16 C17 H17 122.1 . . ?
C19 C17 H17 147.8 . . ?
C17 C18 C19 129.43(8) . . ?
C19 C18 C16 91.13(7) . . ?
C17 C18 H18 115.3 . . ?
C19 C18 H18 115.3 . . ?
C16 C18 H18 148.0 . . ?
C14 C19 C18 123.9 . . ?
C14 C19 C17 106.5 . . ?
C14 C19 H19 118.1 . . ?
C18 C19 H19 118.1 . . ?
C17 C19 H19 135.0 . . ?
C14 C15' C16' 126.5 . . ?
C14 C15' H15' 116.8 . . ?
C16' C15' H15' 116.8 . . ?
C17' C16' C15' 118.6 . . ?
C17' C16' H16' 120.7 . . ?
C15' C16' H16' 120.7 . . ?
C16' C17' C18' 114.5 . . ?
C16' C17' H17' 122.7 . . ?
C18' C17' H17' 122.7 . . ?
C19' C18' C17' 117.25(13) . . ?
C19' C18' H18' 121.4 . . ?
C17' C18' H18' 121.4 . . ?
C18' C19' C14 117.46(10) . . ?
C18' C19' H19' 121.3 . . ?
C14 C19' H19' 121.3 . . ?
N1 C20 C14 112.0 . . ?
N1 C20 C21 107.8 . . ?
C14 C20 C21 111.9 . . ?
N1 C20 H20 108.3 . . ?
C14 C20 H20 108.3 . . ?
C21 C20 H20 108.3 . . ?
C20 C21 H21A 109.5 . . ?
C20 C21 H21B 109.5 . . ?
H21A C21 H21B 109.5 . . ?
C20 C21 H21C 109.5 . . ?
H21A C21 H21C 109.5 . . ?
H21B C21 H21C 109.5 . . ?

loop_
_geom_bond_atom_site_label_1
_geom_bond_atom_site_label_2
_geom_bond_distance
_geom_bond_site_symmetry_2
_geom_bond_publ_flag
O1 C11 1.262(6) . ?
O2 C11 1.256(7) . ?
O3 C12 1.215(8) . ?
O4 C12 1.322(7) . ?
O4 C13 1.427(5) . ?
N1 C20 1.506 . ?
N1 H1N 0.9100 . ?
N1 H2N 0.9100 . ?
N1 H3N 0.9100 . ?
C1 C6 1.388(11) . ?
C1 C2 1.392(11) . ?
C1 C7 1.496(10) . ?
C2 C3 1.383(11) . ?
C2 H2 0.9500 . ?
C3 C4 1.359(13) . ?
C3 H3 0.9500 . ?
C4 C5 1.357(16) . ?
C4 H4 0.9500 . ?
C5 C6 1.385(12) . ?
C5 H5 0.9500 . ?
C6 H6 0.9500 . ?
C7 C8 1.536(9) . ?
C7 H7A 0.9900 . ?
C7 H7B 0.9900 . ?
C8 C12 1.518(9) . ?
C8 C9 1.529(10) . ?
C8 C11 1.561(8) . ?
C9 C10 1.547(9) . ?
C9 H9A 0.9900 . ?
C9 H9B 0.9900 . ?
C10 H10A 0.9800 . ?
C10 H10B 0.9800 . ?
C10 H10C 0.9800 . ?
C13 H13A 0.9800 . ?
C13 H13B 0.9800 . ?
C13 H13C 0.9800 . ?
C14 C19 1.3388 . ?
C14 C15' 1.3900(13) . ?
C14 C15 1.3900(13) . ?
C14 C19' 1.4378(10) . ?
C14 C20 1.5126 . ?
C15 C16 1.4200 . ?
C15 H15 0.9500 . ?
C16 C17 1.4379 . ?
C16 H16 0.9500 . ?
C17 C18 0.8181 . ?
C17 H17 0.9500 . ?
C18 C19 1.3886(15) . ?
C18 H18 0.9500 . ?
C19 H19 0.9500 . ?
C15' C16' 1.4052 . ?
C15' H15' 0.9500 . ?
C16' C17' 1.3467 . ?
C16' H16' 0.9500 . ?
C17' H17' 0.9500 . ?
C18' C19' 1.3259(16) . ?
C18' H18' 0.9500 . ?
C19' H19' 0.9500 . ?
C20 C21 1.525 . ?
C20 H20 1.0000 . ?
C21 H21A 0.9800 . ?
C21 H21B 0.9800 . ?
C21 H21C 0.9800 . ?

loop_
_geom_hbond_atom_site_label_D
_geom_hbond_atom_site_label_H
_geom_hbond_atom_site_label_A
_geom_hbond_distance_DH
_geom_hbond_distance_HA
_geom_hbond_distance_DA
_geom_hbond_angle_DHA
_geom_hbond_site_symmetry_A
N1 H1N O1 0.91 1.90 2.810(6) 173.4 .
N1 H3N O2 0.91 1.91 2.785(6) 160.9 1_455
N1 H2N O1 0.91 1.88 2.791(6) 174.8 4_455

loop_
_geom_torsion_atom_site_label_1
_geom_torsion_atom_site_label_2
_geom_torsion_atom_site_label_3
_geom_torsion_atom_site_label_4
_geom_torsion
_geom_torsion_site_symmetry_1
_geom_torsion_site_symmetry_2
_geom_torsion_site_symmetry_3
_geom_torsion_site_symmetry_4
_geom_torsion_publ_flag
C6 C1 C2 C3 -3.3(13) . . . . ?
C7 C1 C2 C3 176.4(8) . . . . ?
C1 C2 C3 C4 0.5(14) . . . . ?
C2 C3 C4 C5 2.8(15) . . . . ?
C3 C4 C5 C6 -3.2(17) . . . . ?
C4 C5 C6 C1 0.3(16) . . . . ?
C2 C1 C6 C5 2.9(13) . . . . ?
C7 C1 C6 C5 -176.8(8) . . . . ?
C6 C1 C7 C8 -86.0(9) . . . . ?
C2 C1 C7 C8 94.3(8) . . . . ?
C1 C7 C8 C12 177.6(6) . . . . ?
C1 C7 C8 C9 -62.6(8) . . . . ?
C1 C7 C8 C11 62.8(7) . . . . ?
C12 C8 C9 C10 54.8(7) . . . . ?
C7 C8 C9 C10 -64.8(8) . . . . ?
C11 C8 C9 C10 171.1(5) . . . . ?
C12 C8 C11 O2 -65.5(6) . . . . ?
C9 C8 C11 O2 176.1(5) . . . . ?
C7 C8 C11 O2 51.2(7) . . . . ?
C12 C8 C11 O1 111.4(6) . . . . ?
C9 C8 C11 O1 -6.9(7) . . . . ?
C7 C8 C11 O1 -131.8(6) . . . . ?
C13 O4 C12 O3 2.7(10) . . . . ?
C13 O4 C12 C8 -177.8(5) . . . . ?
C9 C8 C12 O3 -120.4(7) . . . . ?
C7 C8 C12 O3 1.1(9) . . . . ?
C11 C8 C12 O3 119.0(7) . . . . ?
C9 C8 C12 O4 60.0(7) . . . . ?
C7 C8 C12 O4 -178.4(6) . . . . ?
C11 C8 C12 O4 -60.6(7) . . . . ?
C19 C14 C15 C16 1.6 . . . . ?
C15' C14 C15 C16 0(100) . . . . ?
C19' C14 C15 C16 -6.7 . . . . ?
C20 C14 C15 C16 168.82(6) . . . . ?
C14 C15 C16 C17 6.8 . . . . ?
C14 C15 C16 C18 -2.0 . . . . ?
C15 C16 C17 C18 -23.2 . . . . ?
C15 C16 C17 C19 -8.4 . . . . ?
C18 C16 C17 C19 14.8 . . . . ?
C16 C17 C18 C19 28.5 . . . . ?
C19 C17 C18 C16 -28.5 . . . . ?
C15 C16 C18 C17 160.2 . . . . ?
C15 C16 C18 C19 1.8 . . . . ?
C17 C16 C18 C19 -158.3 . . . . ?
C15' C14 C19 C18 0.1 . . . . ?
C15 C14 C19 C18 0.1 . . . . ?
C19' C14 C19 C18 153.6 . . . . ?
C20 C14 C19 C18 -166.49(8) . . . . ?
C15' C14 C19 C17 -6.3 . . . . ?
C15 C14 C19 C17 -6.3 . . . . ?
C19' C14 C19 C17 147.2 . . . . ?
C20 C14 C19 C17 -172.85(7) . . . . ?
C17 C18 C19 C14 -19.8 . . . . ?
C16 C18 C19 C14 -1.2 . . . . ?
C16 C18 C19 C17 18.6 . . . . ?
C18 C17 C19 C14 163.0 . . . . ?
C16 C17 C19 C14 8.5 . . . . ?
C16 C17 C19 C18 -154.5 . . . . ?
C19 C14 C15' C16' 4.4 . . . . ?
C15 C14 C15' C16' 0(100) . . . . ?
C19' C14 C15' C16' -3.9 . . . . ?
C20 C14 C15' C16' 171.63(6) . . . . ?
C14 C15' C16' C17' -4.7 . . . . ?
C15' C16' C17' C18' 8.6 . . . . ?
C16' C17' C18' C19' -6.3 . . . . ?
C17' C18' C19' C14 -1.0 . . . . ?
C19 C14 C19' C18' -24.4 . . . . ?
C15' C14 C19' C18' 6.0 . . . . ?
C15 C14 C19' C18' 6.0 . . . . ?
C20 C14 C19' C18' -169.78(7) . . . . ?
C19 C14 C20 N1 -148.0(3) . . . . ?
C15' C14 C20 N1 46.7(3) . . . . ?
C15 C14 C20 N1 46.7(3) . . . . ?
C19' C14 C20 N1 -137.3(3) . . . . ?
C19 C14 C20 C21 90.8(4) . . . . ?
C15' C14 C20 C21 -74.5(4) . . . . ?
C15 C14 C20 C21 -74.5(4) . . . . ?
C19' C14 C20 C21 101.4(4) . . . . ?
